data_7031865
loop_
_publ_author_name
'Li, Xi-Li'
'Kang, Jia-Long'
'Zhang, Xue-Li'
'Xiao, Hong-Ping'
'Wang, Ai-Ling'
'Zhou, Liming'
'Fang, Shao-Ming'
'Liu, Cai-Ming'

_publ_section_title
;
 Anion-controlled self-assembly of two NLO-active dinuclear and molecular
 square Cu(ii) enantiomeric pairs: from antiferromagnetic to ferromagnetic
 coupling.
;
_journal_issue 46
_journal_name_full 'Dalton transactions (Cambridge, England : 2003)'
_journal_page_first 17226
_journal_page_last 17229
_journal_paper_doi 10.1039/c4dt01671h
_journal_volume 43
_journal_year 2014
_chemical_absolute_configuration unk
_chemical_formula_moiety 'C112 H120 Cu4 N24 O24, 0.9(H8 O4), 8(H0.70 O0.35), 4.6(H2 O)'
_chemical_formula_sum 'C112 H142 Cu4 N24 O35'
_chemical_formula_weight 2638.66
_chemical_name_systematic
; 
 ? 
;
_space_group_IT_number 79
_symmetry_cell_setting tetragonal
_symmetry_space_group_name_Hall 'I 4'
_symmetry_space_group_name_H-M 'I 4'
_atom_sites_solution_hydrogens geom
_atom_sites_solution_primary direct
_atom_sites_solution_secondary difmap
_audit_creation_method SHELXL-97
_cell_angle_alpha 90.00
_cell_angle_beta 90.00
_cell_angle_gamma 90.00
_cell_formula_units_Z 2
_cell_length_a 13.5331(17)
_cell_length_b 13.5331(17)
_cell_length_c 35.6444(14)
_cell_measurement_reflns_used 3739
_cell_measurement_temperature 291(2)
_cell_measurement_theta_max 23.85
_cell_measurement_theta_min 2.07
_cell_volume 6528.1(12)
_computing_cell_refinement SMART
_computing_data_collection 'SMART (Bruker, 2000)'
_computing_data_reduction 'SAINT (Bruker, 2000)'
_computing_molecular_graphics SHELXTL
_computing_publication_material SHELXTL
_computing_structure_refinement SHELXTL
_computing_structure_solution 'SHELXTL (Bruker, 2000)'
_diffrn_ambient_temperature 291(2)
_diffrn_measured_fraction_theta_full 1.000
_diffrn_measured_fraction_theta_max 1.000
_diffrn_measurement_device_type 'Bruker Smart Apex CCD'
_diffrn_measurement_method 'phi and omega scans'
_diffrn_radiation_monochromator graphite
_diffrn_radiation_source 'sealed tube'
_diffrn_radiation_type MoK\a
_diffrn_radiation_wavelength 0.71073
_diffrn_reflns_av_R_equivalents 0.0203
_diffrn_reflns_av_sigmaI/netI 0.0844
_diffrn_reflns_limit_h_max 13
_diffrn_reflns_limit_h_min -12
_diffrn_reflns_limit_k_max 18
_diffrn_reflns_limit_k_min 0
_diffrn_reflns_limit_l_max 48
_diffrn_reflns_limit_l_min -44
_diffrn_reflns_number 13491
_diffrn_reflns_theta_full 28.89
_diffrn_reflns_theta_max 28.89
_diffrn_reflns_theta_min 1.14
_exptl_absorpt_coefficient_mu 0.726
_exptl_absorpt_correction_T_max 0.8684
_exptl_absorpt_correction_T_min 0.8336
_exptl_absorpt_correction_type multi-scan
_exptl_absorpt_process_details 'SADABS; Bruker, 2000'
_exptl_crystal_density_diffrn 1.342
_exptl_crystal_density_method 'not measured'
_exptl_crystal_F_000 2756
_exptl_crystal_size_max 0.26
_exptl_crystal_size_mid 0.22
_exptl_crystal_size_min 0.20
_refine_diff_density_max 0.428
_refine_diff_density_min -0.461
_refine_diff_density_rms 0.097
_refine_ls_abs_structure_details 'Flack H D (1983), Acta Cryst. A39, 876-881'
_refine_ls_abs_structure_Flack 0.048(19)
_refine_ls_extinction_method none
_refine_ls_goodness_of_fit_ref 1.019
_refine_ls_hydrogen_treatment constr
_refine_ls_matrix_type full
_refine_ls_number_parameters 436
_refine_ls_number_reflns 6377
_refine_ls_number_restraints 1
_refine_ls_restrained_S_all 1.019
_refine_ls_R_factor_all 0.0568
_refine_ls_R_factor_gt 0.0571
_refine_ls_shift/su_max 0.000
_refine_ls_shift/su_mean 0.000
_refine_ls_structure_factor_coef Fsqd
_refine_ls_weighting_details 'calc w=1/[\s^2^(Fo^2^)+(0.09P)^2^+1.99P] where P=(Fo^2^+2Fc^2^)/3'
_refine_ls_weighting_scheme calc
_refine_ls_wR_factor_gt 0.1351
_refine_ls_wR_factor_ref 0.1351
_reflns_number_gt 4972
_reflns_number_total 6377
_reflns_threshold_expression >2sigma(I)
_cod_data_source_file c4dt01671h2.cif
_cod_data_source_block S-2
_cod_depositor_comments
;
The following automatic conversions were performed:

'_symmetry_cell_setting' value 'Tetragonal' changed to 'tetragonal'
according to
/usr/data/users/saulius/crontab/automatic-downloads/rss-feeds/RSC/lib/dictionaries/cif_core.dic
dictionary named 'cif_core.dic' version 2.4.2 from 2011-04-26.

Automatic conversion script
Id: cif_fix_values 2281 2013-09-26 08:29:07Z andrius 

 Adding full bibliography for 7031862--7031865.cif.

 Adding full bibliography for 7031862--7031865.cif.
;
_cod_original_cell_volume 6528.1(17)
_cod_original_sg_symbol_Hall 'I4   '
_cod_original_sg_symbol_H-M 'I4   '
_cod_database_code 7031865

loop_
_symmetry_equiv_pos_as_xyz
'x, y, z'
'-y, x, z'
'-x, -y, z'
'y, -x, z'
'x+1/2, y+1/2, z+1/2'
'-y+1/2, x+1/2, z+1/2'
'-x+1/2, -y+1/2, z+1/2'
'y+1/2, -x+1/2, z+1/2'

loop_
_atom_site_label
_atom_site_type_symbol
_atom_site_fract_x
_atom_site_fract_y
_atom_site_fract_z
_atom_site_U_iso_or_equiv
_atom_site_adp_type
_atom_site_occupancy
_atom_site_symmetry_multiplicity
_atom_site_calc_flag
_atom_site_refinement_flags
C1 C 1.04212(17) 0.73178(15) 0.46691(7) 0.0354(4) Uani 1 1 d .
H1 H 1.0175 0.7137 0.4435 0.042 Uiso 1 1 d R
C2 C 1.0206(3) 0.7478(3) 0.53368(12) 0.0623(8) Uani 1 1 d .
C3 C 0.96442(19) 0.70808(18) 0.56654(9) 0.0455(6) Uani 1 1 d .
C4 C 0.9908(3) 0.7120(3) 0.60547(10) 0.0570(7) Uani 1 1 d .
H4 H 1.0509 0.7398 0.6124 0.068 Uiso 1 1 calc R
C5 C 0.9283(3) 0.6751(3) 0.63284(10) 0.0579(7) Uani 1 1 d .
C6 C 0.8371(3) 0.6360(2) 0.62260(9) 0.0557(7) Uani 1 1 d .
C7 C 0.8109(2) 0.6328(2) 0.58549(9) 0.0498(6) Uani 1 1 d .
H7 H 0.7509 0.6039 0.5791 0.060 Uiso 1 1 calc R
C8 C 0.9438(2) 0.6955(2) 0.67605(8) 0.0459(5) Uani 1 1 d .
H8A H 0.9364 0.7655 0.6811 0.055 Uiso 1 1 calc R
H8B H 1.0099 0.6758 0.6834 0.055 Uiso 1 1 calc R
C9 C 0.8620(2) 0.6328(2) 0.70023(8) 0.0480(6) Uani 1 1 d .
H9 H 0.8742 0.6271 0.7272 0.058 Uiso 1 1 calc R
C10 C 0.8358(2) 0.5299(2) 0.67803(8) 0.0496(6) Uani 1 1 d .
H10A H 0.8907 0.4999 0.6648 0.060 Uiso 1 1 calc R
H10B H 0.7983 0.4820 0.6924 0.060 Uiso 1 1 calc R
C11 C 0.7740(2) 0.60137(17) 0.65491(8) 0.0431(5) Uani 1 1 d .
H11 H 0.7101 0.5743 0.6471 0.052 Uiso 1 1 calc R
C12 C 0.7667(2) 0.6762(2) 0.68918(8) 0.0483(6) Uani 1 1 d .
C13 C 0.6934(2) 0.6512(2) 0.72062(7) 0.0483(6) Uani 1 1 d .
H13A H 0.6948 0.5814 0.7254 0.072 Uiso 1 1 calc R
H13B H 0.6280 0.6704 0.7131 0.072 Uiso 1 1 calc R
H13C H 0.7115 0.6862 0.7430 0.072 Uiso 1 1 calc R
C14 C 0.7604(3) 0.7880(3) 0.68133(8) 0.0563(7) Uani 1 1 d .
H14A H 0.8082 0.8221 0.6964 0.084 Uiso 1 1 calc R
H14B H 0.6953 0.8113 0.6874 0.084 Uiso 1 1 calc R
H14C H 0.7737 0.8002 0.6553 0.084 Uiso 1 1 calc R
C15 C 1.1157(2) 0.7858(2) 0.53678(9) 0.0497(6) Uani 1 1 d .
H15 H 1.1403 0.8039 0.5602 0.060 Uiso 1 1 calc R
C16 C 1.13720(18) 0.76975(17) 0.47001(7) 0.0397(5) Uani 1 1 d .
C17 C 0.7779(2) 0.7997(2) 0.44127(9) 0.0479(6) Uani 1 1 d .
C18 C 0.7467(2) 0.8300(3) 0.40634(10) 0.0575(7) Uani 1 1 d .
H18 H 0.7293 0.8924 0.3977 0.069 Uiso 1 1 d R
C19 C 0.73909(14) 0.7598(2) 0.37785(7) 0.0415(5) Uani 1 1 d .
C20 C 0.7880(2) 0.6681(2) 0.38284(9) 0.0510(6) Uani 1 1 d .
C21 C 0.8164(2) 0.6418(2) 0.41981(8) 0.0489(6) Uani 1 1 d .
H21 H 0.8388 0.5779 0.4243 0.059 Uiso 1 1 calc R
C22 C 0.7158(2) 0.7851(2) 0.33559(7) 0.0488(6) Uani 1 1 d .
H22A H 0.7580 0.8388 0.3273 0.059 Uiso 1 1 calc R
H22B H 0.6476 0.8066 0.3333 0.059 Uiso 1 1 calc R
C23 C 0.7339(2) 0.6887(2) 0.30915(9) 0.0490(6) Uani 1 1 d .
H23 H 0.7129 0.6994 0.2832 0.059 Uiso 1 1 calc R
C24 C 0.6834(2) 0.59605(19) 0.32742(8) 0.0475(6) Uani 1 1 d .
H24A H 0.6736 0.5409 0.3104 0.057 Uiso 1 1 calc R
H24B H 0.6242 0.6106 0.3417 0.057 Uiso 1 1 calc R
C25 C 0.7807(3) 0.5900(3) 0.35152(10) 0.0605(8) Uani 1 1 d .
H25 H 0.7977 0.5230 0.3597 0.073 Uiso 1 1 calc R
C26 C 0.8315(3) 0.6224(3) 0.31213(11) 0.0582(7) Uani 1 1 d .
C27 C 0.85663(19) 0.5679(2) 0.27504(8) 0.0462(6) Uani 1 1 d .
H27A H 0.8637 0.6152 0.2552 0.069 Uiso 1 1 calc R
H27B H 0.8044 0.5226 0.2690 0.069 Uiso 1 1 calc R
H27C H 0.9174 0.5321 0.2780 0.069 Uiso 1 1 calc R
C28 C 0.9054(2) 0.7131(2) 0.31716(10) 0.0531(7) Uani 1 1 d .
H28A H 0.9701 0.6943 0.3087 0.080 Uiso 1 1 calc R
H28B H 0.9083 0.7314 0.3432 0.080 Uiso 1 1 calc R
H28C H 0.8824 0.7681 0.3026 0.080 Uiso 1 1 calc R
Cu1 Cu 0.83558(3) 0.68232(3) 0.502536(16) 0.04879(11) Uani 1 1 d .
N1 N 0.86896(17) 0.67031(17) 0.55748(7) 0.0445(4) Uani 1 1 d .
N2 N 0.98382(18) 0.72082(19) 0.49874(9) 0.0506(5) Uani 1 1 d .
N3 N 1.17399(17) 0.79676(18) 0.50494(8) 0.0481(5) Uani 1 1 d .
N4 N 0.81216(18) 0.70752(16) 0.44935(7) 0.0438(4) Uani 1 1 d .
N5 N 0.64316(19) 0.6423(2) 0.53032(9) 0.0534(6) Uani 1 1 d .
N6 N 0.8672(2) 0.4603(2) 0.51270(8) 0.0523(5) Uani 1 1 d .
O1 O 0.70122(17) 0.62274(15) 0.50259(7) 0.0521(4) Uani 1 1 d .
O2 O 0.66769(17) 0.7105(2) 0.54877(6) 0.0592(6) Uani 1 1 d .
O3 O 0.59992(18) 0.57339(18) 0.54532(7) 0.0562(5) Uani 1 1 d .
O4 O 0.8791(2) 0.5470(2) 0.49364(8) 0.0653(6) Uani 1 1 d .
O5 O 0.83787(19) 0.4637(2) 0.54425(8) 0.0723(8) Uani 1 1 d .
O6 O 0.87555(14) 0.39209(17) 0.49724(6) 0.0498(5) Uani 1 1 d .
O1W O 0.5257(6) 0.6679(5) 0.4240(2) 0.0430(15) Uani 0.25 1 d P
H1X H 0.5060 0.6128 0.4327 0.052 Uiso 0.25 1 d PR
H1Y H 0.5181 0.6685 0.4004 0.052 Uiso 0.25 1 d PR
O2W O 0.8868(4) 0.9485(4) 0.37174(15) 0.0517(11) Uani 0.40 1 d P
H2X H 0.9009 0.9969 0.3859 0.062 Uiso 0.40 1 d PR
H2Y H 0.9387 0.9149 0.3675 0.062 Uiso 0.40 1 d PR
O3W O 0.9176(4) 0.9624(5) 0.49783(16) 0.0588(15) Uani 0.40 1 d P
H3X H 0.9662 1.0000 0.5028 0.071 Uiso 0.40 1 d PR
H3Y H 0.8654 0.9861 0.5076 0.071 Uiso 0.40 1 d PR
O4W O 1.0000 0.5000 0.41039(14) 0.0502(9) Uani 0.70 2 d SP
H4X H 0.9702 0.4851 0.4306 0.060 Uiso 0.35 1 d PR
H4Y H 1.0108 0.4478 0.3978 0.060 Uiso 0.35 1 d PR
O5W O 0.0000 0.5000 0.10453(15) 0.0712(16) Uani 0.70 2 d SP
H5X H 0.0031 0.5591 0.0966 0.085 Uiso 0.35 1 d PR
H5Y H 0.0496 0.4677 0.0966 0.085 Uiso 0.35 1 d PR
O6W O 1.0000 0.0000 0.12481(11) 0.0484(8) Uani 1 4 d S
H6X H 1.0000 0.0624 0.1220 0.058 Uiso 0.25 1 d PR
H6Y H 0.9487 -0.0173 0.1369 0.058 Uiso 0.25 1 d PR
O7W O 1.0000 0.0000 0.28482(15) 0.0593(10) Uani 1 4 d S
H7X H 1.0513 0.0296 0.2928 0.071 Uiso 0.25 1 d PR
H7Y H 0.9487 0.0296 0.2928 0.071 Uiso 0.25 1 d PR
O8W O 0.027(3) 0.983(4) 0.5672(3) 0.053(3) Uani 0.25 1 d P
H8X H 0.0267 0.9645 0.5900 0.063 Uiso 0.25 1 d PR
H8Y H -0.0224 1.0195 0.5629 0.063 Uiso 0.25 1 d PR
O9W O 0.0264(6) 0.9150(7) 0.6944(3) 0.0521(19) Uani 0.25 1 d P
H9X H 0.0302 0.9282 0.6711 0.063 Uiso 0.25 1 d PR
H9Y H 0.0288 0.9684 0.7069 0.063 Uiso 0.25 1 d PR

loop_
_atom_site_aniso_label
_atom_site_aniso_U_11
_atom_site_aniso_U_22
_atom_site_aniso_U_33
_atom_site_aniso_U_23
_atom_site_aniso_U_13
_atom_site_aniso_U_12
C1 0.0415(10) 0.0259(8) 0.0388(10) -0.0024(7) -0.0038(8) 0.0218(8)
C2 0.0629(18) 0.0612(18) 0.063(2) 0.0048(15) 0.0019(15) -0.0174(15)
C3 0.0420(11) 0.0385(10) 0.0561(15) 0.0249(10) -0.0077(10) 0.0101(9)
C4 0.0585(16) 0.0594(16) 0.0532(16) -0.0032(13) 0.0029(13) -0.0130(13)
C5 0.0598(17) 0.0619(17) 0.0519(16) -0.0126(13) 0.0061(13) -0.0014(13)
C6 0.0758(19) 0.0436(13) 0.0478(15) 0.0184(11) -0.0127(13) -0.0268(12)
C7 0.0587(15) 0.0510(13) 0.0398(13) -0.0074(11) 0.0111(12) -0.0112(11)
C8 0.0531(13) 0.0418(11) 0.0428(12) -0.0191(10) 0.0128(11) 0.0012(10)
C9 0.0513(13) 0.0517(13) 0.0412(12) 0.0000(11) -0.0092(10) -0.0083(11)
C10 0.0523(14) 0.0563(14) 0.0402(12) -0.0002(11) 0.0067(11) -0.0085(11)
C11 0.0511(13) 0.0297(9) 0.0486(13) -0.0046(9) 0.0096(11) -0.0040(9)
C12 0.0512(14) 0.0564(14) 0.0373(11) -0.0096(11) 0.0101(10) 0.0071(11)
C13 0.0562(14) 0.0562(14) 0.0325(11) 0.0123(10) 0.0059(10) -0.0011(11)
C14 0.0721(18) 0.0693(18) 0.0274(11) 0.0102(11) 0.0150(11) -0.0118(14)
C15 0.0510(14) 0.0562(15) 0.0418(13) 0.0023(11) -0.0044(11) -0.0110(12)
C16 0.0410(11) 0.0347(10) 0.0433(12) 0.0078(9) 0.0004(9) 0.0156(8)
C17 0.0530(13) 0.0433(12) 0.0475(14) -0.0056(11) 0.0090(11) -0.0060(10)
C18 0.0574(16) 0.0603(16) 0.0548(16) -0.0059(13) -0.0067(13) 0.0241(13)
C19 0.0196(7) 0.0668(14) 0.0382(11) -0.0020(10) 0.0035(7) 0.0189(8)
C20 0.0580(15) 0.0477(13) 0.0474(15) -0.0080(11) -0.0210(12) 0.0047(11)
C21 0.0515(14) 0.0594(15) 0.0360(12) 0.0046(11) 0.0036(10) -0.0117(12)
C22 0.0570(14) 0.0602(15) 0.0292(10) -0.0210(10) -0.0031(10) 0.0133(12)
C23 0.0522(14) 0.0451(12) 0.0497(14) -0.0180(11) -0.0091(11) -0.0100(11)
C24 0.0682(16) 0.0400(11) 0.0342(11) -0.0026(9) 0.0032(11) 0.0218(11)
C25 0.0672(19) 0.073(2) 0.0409(14) -0.0160(14) -0.0048(13) -0.0041(15)
C26 0.0627(18) 0.0567(16) 0.0553(17) -0.0011(14) -0.0014(14) 0.0005(13)
C27 0.0423(11) 0.0508(13) 0.0456(13) 0.0073(10) 0.0033(10) 0.0220(10)
C28 0.0572(15) 0.0455(12) 0.0564(16) -0.0072(12) 0.0222(13) 0.0068(11)
Cu1 0.05485(18) 0.05030(17) 0.04123(17) -0.00894(14) -0.00950(15) -0.00818(12)
N1 0.0405(10) 0.0498(11) 0.0431(12) 0.0036(9) 0.0050(9) 0.0026(8)
N2 0.0425(10) 0.0527(11) 0.0568(15) 0.0080(11) 0.0046(10) 0.0079(9)
N3 0.0481(10) 0.0558(11) 0.0403(11) -0.0047(11) 0.0038(10) 0.0053(9)
N4 0.0495(11) 0.0368(9) 0.0451(11) 0.0068(8) 0.0047(9) -0.0127(9)
N5 0.0442(11) 0.0555(13) 0.0606(15) -0.0042(12) 0.0061(11) 0.0015(10)
N6 0.0587(13) 0.0564(13) 0.0418(11) 0.0042(10) 0.0006(10) 0.0109(11)
O1 0.0649(11) 0.0465(9) 0.0449(9) -0.0187(9) 0.0074(10) -0.0156(8)
O2 0.0535(11) 0.0848(16) 0.0395(10) -0.0109(10) -0.0136(9) -0.0144(10)
O3 0.0639(12) 0.0604(12) 0.0444(10) 0.0044(9) 0.0042(9) 0.0009(10)
O4 0.0677(14) 0.0624(13) 0.0657(16) 0.0071(11) 0.0050(11) 0.0121(11)
O5 0.0588(13) 0.103(2) 0.0547(14) -0.0309(14) 0.0157(11) -0.0387(14)
O6 0.0434(8) 0.0675(12) 0.0386(10) -0.0079(8) -0.0222(7) 0.0179(8)
O1W 0.044(3) 0.041(3) 0.043(4) 0.009(3) 0.001(3) -0.021(3)
O2W 0.057(3) 0.057(3) 0.041(2) -0.023(2) -0.009(2) 0.000(2)
O3W 0.053(3) 0.077(3) 0.046(3) 0.027(3) 0.008(2) 0.031(3)
O4W 0.050(2) 0.0428(18) 0.057(2) 0.000 0.000 0.0127(16)
O5W 0.137(5) 0.0177(14) 0.059(3) 0.000 0.000 -0.004(2)
O6W 0.0553(13) 0.0553(13) 0.0345(17) 0.000 0.000 0.000
O7W 0.0617(15) 0.0617(15) 0.054(3) 0.000 0.000 0.000
O8W 0.053(18) 0.045(12) 0.060(4) -0.006(7) -0.008(6) 0.003(8)
O9W 0.047(4) 0.060(4) 0.049(4) -0.020(4) -0.019(3) -0.001(3)

loop_
_atom_type_symbol
_atom_type_description
_atom_type_scat_dispersion_real
_atom_type_scat_dispersion_imag
_atom_type_scat_source
C C 0.0033 0.0016 'International Tables Vol C Tables 4.2.6.8 and 6.1.1.4'
H H 0.0000 0.0000 'International Tables Vol C Tables 4.2.6.8 and 6.1.1.4'
Cu Cu 0.3201 1.2651 'International Tables Vol C Tables 4.2.6.8 and 6.1.1.4'
N N 0.0061 0.0033 'International Tables Vol C Tables 4.2.6.8 and 6.1.1.4'
O O 0.0106 0.0060 'International Tables Vol C Tables 4.2.6.8 and 6.1.1.4'

loop_
_geom_angle_atom_site_label_1
_geom_angle_atom_site_label_2
_geom_angle_atom_site_label_3
_geom_angle
_geom_angle_site_symmetry_1
_geom_angle_site_symmetry_3
N2 C1 C16 120.0(2) . .
N2 C1 H1 120.0 . .
C16 C1 H1 120.0 . .
N2 C2 C15 120.0(3) . .
N2 C2 C3 115.1(3) . .
C15 C2 C3 122.8(3) . .
N1 C3 C4 117.2(3) . .
N1 C3 C2 114.3(3) . .
C4 C3 C2 128.2(3) . .
C5 C4 C3 121.1(3) . .
C5 C4 H4 119.4 . .
C3 C4 H4 119.4 . .
C4 C5 C6 119.6(3) . .
C4 C5 C8 122.9(3) . .
C6 C5 C8 116.1(3) . .
C7 C6 C5 119.7(3) . .
C7 C6 C11 125.5(3) . .
C5 C6 C11 114.8(3) . .
N1 C7 C6 123.0(3) . .
N1 C7 H7 118.5 . .
C6 C7 H7 118.5 . .
C5 C8 C9 109.5(2) . .
C5 C8 H8A 109.8 . .
C9 C8 H8A 109.8 . .
C5 C8 H8B 109.8 . .
C9 C8 H8B 109.8 . .
H8A C8 H8B 108.2 . .
C12 C9 C8 104.2(2) . .
C12 C9 C10 91.1(2) . .
C8 C9 C10 109.4(2) . .
C12 C9 H9 116.3 . .
C8 C9 H9 116.3 . .
C10 C9 H9 116.3 . .
C11 C10 C9 80.8(2) . .
C11 C10 H10A 115.1 . .
C9 C10 H10A 115.1 . .
C11 C10 H10B 115.1 . .
C9 C10 H10B 115.1 . .
H10A C10 H10B 112.2 . .
C6 C11 C10 107.5(2) . .
C6 C11 C12 115.1(2) . .
C10 C11 C12 91.3(2) . .
C6 C11 H11 113.6 . .
C10 C11 H11 113.6 . .
C12 C11 H11 113.6 . .
C9 C12 C13 106.5(3) . .
C9 C12 C14 119.3(3) . .
C13 C12 C14 108.2(2) . .
C9 C12 C11 84.1(2) . .
C13 C12 C11 117.5(3) . .
C14 C12 C11 119.3(2) . .
C12 C13 H13A 109.5 . .
C12 C13 H13B 109.5 . .
H13A C13 H13B 109.5 . .
C12 C13 H13C 109.5 . .
H13A C13 H13C 109.5 . .
H13B C13 H13C 109.5 . .
C12 C14 H14A 109.5 . .
C12 C14 H14B 109.5 . .
H14A C14 H14B 109.5 . .
C12 C14 H14C 109.5 . .
H14A C14 H14C 109.5 . .
H14B C14 H14C 109.5 . .
N3 C15 C2 120.0(3) . .
N3 C15 H15 120.0 . .
C2 C15 H15 120.0 . .
C17 C16 N3 115.8(3) 2_755 .
C17 C16 C1 124.1(3) 2_755 .
N3 C16 C1 120.0(2) . .
C16 C17 N4 116.8(3) 4_575 .
C16 C17 C18 118.5(3) 4_575 .
N4 C17 C18 124.6(3) . .
C17 C18 C19 118.6(3) . .
C17 C18 H18 130.3 . .
C19 C18 H18 111.1 . .
C18 C19 C20 118.0(2) . .
C18 C19 C22 124.2(3) . .
C20 C19 C22 113.8(2) . .
C19 C20 C21 117.6(3) . .
C19 C20 C25 118.7(3) . .
C21 C20 C25 121.2(3) . .
N4 C21 C20 122.5(3) . .
N4 C21 H21 118.8 . .
C20 C21 H21 118.8 . .
C19 C22 C23 110.4(2) . .
C19 C22 H22A 109.6 . .
C23 C22 H22A 109.6 . .
C19 C22 H22B 109.6 . .
C23 C22 H22B 109.6 . .
H22A C22 H22B 108.1 . .
C24 C23 C26 83.3(2) . .
C24 C23 C22 109.6(2) . .
C26 C23 C22 122.4(2) . .
C24 C23 H23 112.6 . .
C26 C23 H23 112.6 . .
C22 C23 H23 112.6 . .
C23 C24 C25 84.5(3) . .
C23 C24 H24A 114.6 . .
C25 C24 H24A 114.6 . .
C23 C24 H24B 114.6 . .
C25 C24 H24B 114.6 . .
H24A C24 H24B 111.7 . .
C20 C25 C24 114.4(3) . .
C20 C25 C26 114.5(3) . .
C24 C25 C26 82.4(2) . .
C20 C25 H25 113.9 . .
C24 C25 H25 113.9 . .
C26 C25 H25 113.9 . .
C27 C26 C28 108.9(3) . .
C27 C26 C23 113.0(3) . .
C28 C26 C23 95.4(2) . .
C27 C26 C25 134.5(3) . .
C28 C26 C25 112.1(3) . .
C23 C26 C25 81.9(3) . .
C26 C27 H27A 109.5 . .
C26 C27 H27B 109.5 . .
H27A C27 H27B 109.5 . .
C26 C27 H27C 109.5 . .
H27A C27 H27C 109.5 . .
H27B C27 H27C 109.5 . .
C26 C28 H28A 109.5 . .
C26 C28 H28B 109.5 . .
H28A C28 H28B 109.5 . .
C26 C28 H28C 109.5 . .
H28A C28 H28C 109.5 . .
H28B C28 H28C 109.5 . .
O4 Cu1 N4 93.16(11) . .
O4 Cu1 O1 83.99(11) . .
N4 Cu1 O1 85.60(10) . .
O4 Cu1 N3 172.58(13) . 4_575
N4 Cu1 N3 80.25(11) . 4_575
O1 Cu1 N3 98.78(9) . 4_575
O4 Cu1 N1 90.84(11) . .
N4 Cu1 N1 173.55(9) . .
O1 Cu1 N1 99.86(10) . .
N3 Cu1 N1 95.44(11) 4_575 .
O4 Cu1 N2 86.20(11) . .
N4 Cu1 N2 92.86(11) . .
O1 Cu1 N2 169.96(10) . .
N3 Cu1 N2 90.72(10) 4_575 .
N1 Cu1 N2 82.36(11) . .
C7 N1 C3 119.2(3) . .
C7 N1 Cu1 127.6(2) . .
C3 N1 Cu1 113.20(18) . .
C1 N2 C2 120.0(3) . .
C1 N2 Cu1 128.9(2) . .
C2 N2 Cu1 110.7(2) . .
C16 N3 C15 120.0(2) . .
C16 N3 Cu1 112.07(19) . 2_755
C15 N3 Cu1 127.6(2) . 2_755
C17 N4 C21 116.3(3) . .
C17 N4 Cu1 114.9(2) . .
C21 N4 Cu1 128.5(2) . .
O2 N5 O3 119.1(3) . .
O2 N5 O1 114.6(3) . .
O3 N5 O1 118.0(3) . .
O6 N6 O5 123.3(3) . .
O6 N6 O4 117.9(3) . .
O5 N6 O4 118.3(3) . .
N5 O1 Cu1 118.32(18) . .
N6 O4 Cu1 133.7(2) . .
H1X O1W H1Y 109.5 . .
H2X O2W H2Y 109.5 . .
O3W O3W O3W 90.000(4) 2_755 4_575
O3W O3W H3X 58.9 2_755 .
O3W O3W H3Y 155.5 2_755 .
O3W O3W H3Y 86.4 4_575 .
H3X O3W H3Y 109.5 . .
H4X O4W H4Y 109.5 . .
H5X O5W H5Y 109.5 . .
H6X O6W H6Y 109.5 . .
H7X O7W H7Y 109.5 . .
O8W O8W O8W 90.000(16) 4_465 2_665
O8W O8W O8W 45.000(5) 4_465 3_575
O8W O8W O8W 45.000(13) 2_665 3_575
O8W O8W H8X 85.5 4_465 .
O8W O8W H8X 106.5 2_665 .
O8W O8W H8X 98.3 3_575 .
O8W O8W H8Y 50.2 4_465 .
H8X O8W H8Y 109.5 . .
O9W O9W O9W 90.000(3) 2_665 4_465
O9W O9W H9X 77.7 2_665 .
O9W O9W H9X 87.5 4_465 .
H9X O9W H9Y 109.5 . .

loop_
_geom_bond_atom_site_label_1
_geom_bond_atom_site_label_2
_geom_bond_distance
_geom_bond_site_symmetry_2
C1 N2 1.390(4) .
C1 C16 1.390(4) .
C1 H1 0.9298 .
C2 N2 1.390(5) .
C2 C15 1.390(5) .
C2 C3 1.496(5) .
C3 N1 1.426(4) .
C3 C4 1.434(5) .
C4 C5 1.384(5) .
C4 H4 0.9300 .
C5 C6 1.391(5) .
C5 C8 1.579(4) .
C6 C7 1.370(4) .
C6 C11 1.508(4) .
C7 N1 1.368(4) .
C7 H7 0.9300 .
C8 C9 1.639(4) .
C8 H8A 0.9700 .
C8 H8B 0.9700 .
C9 C12 1.470(4) .
C9 C10 1.640(4) .
C9 H9 0.9800 .
C10 C11 1.520(4) .
C10 H10A 0.9700 .
C10 H10B 0.9700 .
C11 C12 1.589(4) .
C11 H11 0.9800 .
C12 C13 1.535(4) .
C12 C14 1.541(5) .
C13 H13A 0.9600 .
C13 H13B 0.9600 .
C13 H13C 0.9600 .
C14 H14A 0.9600 .
C14 H14B 0.9600 .
C14 H14C 0.9600 .
C15 N3 1.390(4) .
C15 H15 0.9300 .
C16 C17 1.338(4) 2_755
C16 N3 1.390(4) .
C17 C16 1.338(4) 4_575
C17 N4 1.362(4) .
C17 C18 1.376(5) .
C18 C19 1.394(4) .
C18 H18 0.9296 .
C19 C20 1.417(4) .
C19 C22 1.577(4) .
C20 C21 1.418(4) .
C20 C25 1.540(4) .
C21 N4 1.379(4) .
C21 H21 0.9300 .
C22 C23 1.629(4) .
C22 H22A 0.9700 .
C22 H22B 0.9700 .
C23 C24 1.569(4) .
C23 C26 1.601(5) .
C23 H23 0.9800 .
C24 C25 1.573(5) .
C24 H24A 0.9700 .
C24 H24B 0.9700 .
C25 C26 1.624(5) .
C25 H25 0.9800 .
C26 C27 1.552(5) .
C26 C28 1.594(5) .
C27 H27A 0.9600 .
C27 H27B 0.9600 .
C27 H27C 0.9600 .
C28 H28A 0.9600 .
C28 H28B 0.9600 .
C28 H28C 0.9600 .
Cu1 O4 1.950(3) .
Cu1 N4 1.952(3) .
Cu1 O1 1.989(2) .
Cu1 N3 2.016(2) 4_575
Cu1 N1 2.016(3) .
Cu1 N2 2.077(3) .
N3 Cu1 2.016(2) 2_755
N5 O2 1.181(4) .
N5 O3 1.224(4) .
N5 O1 1.290(4) .
N6 O6 1.081(3) .
N6 O5 1.194(4) .
N6 O4 1.365(4) .
O1W H1X 0.8500 .
O1W H1Y 0.8500 .
O2W H2X 0.8502 .
O2W H2Y 0.8500 .
O3W O3W 1.733(10) 2_755
O3W O3W 1.733(10) 4_575
O3W H3X 0.8500 .
O3W H3Y 0.8500 .
O4W H4X 0.8499 .
O4W H4Y 0.8503 .
O5W H5X 0.8500 .
O5W H5Y 0.8500 .
O6W H6X 0.8500 .
O6W H6Y 0.8500 .
O7W H7X 0.8500 .
O7W H7Y 0.8500 .
O8W O8W 0.619(13) 4_465
O8W O8W 0.619(13) 2_665
O8W O8W 0.875(18) 3_575
O8W H8X 0.8500 .
O8W H8Y 0.8500 .
O9W O9W 1.702(13) 2_665
O9W O9W 1.702(13) 4_465
O9W H9X 0.8502 .
O9W H9Y 0.8500 .

loop_
_geom_torsion_atom_site_label_1
_geom_torsion_atom_site_label_2
_geom_torsion_atom_site_label_3
_geom_torsion_atom_site_label_4
_geom_torsion
_geom_torsion_site_symmetry_1
_geom_torsion_site_symmetry_4
N2 C2 C3 N1 -15.2(4) . .
C15 C2 C3 N1 -178.6(3) . .
N2 C2 C3 C4 171.2(3) . .
C15 C2 C3 C4 7.8(6) . .
N1 C3 C4 C5 3.7(5) . .
C2 C3 C4 C5 177.2(3) . .
C3 C4 C5 C6 -1.7(5) . .
C3 C4 C5 C8 -168.0(3) . .
C4 C5 C6 C7 1.1(5) . .
C8 C5 C6 C7 168.2(3) . .
C4 C5 C6 C11 -178.0(3) . .
C8 C5 C6 C11 -10.8(4) . .
C5 C6 C7 N1 -2.7(5) . .
C11 C6 C7 N1 176.2(3) . .
C4 C5 C8 C9 -175.1(3) . .
C6 C5 C8 C9 18.2(4) . .
C5 C8 C9 C12 -64.8(3) . .
C5 C8 C9 C10 31.6(3) . .
C12 C9 C10 C11 27.2(2) . .
C8 C9 C10 C11 -78.2(2) . .
C7 C6 C11 C10 127.4(4) . .
C5 C6 C11 C10 -53.7(4) . .
C7 C6 C11 C12 -132.6(3) . .
C5 C6 C11 C12 46.4(4) . .
C9 C10 C11 C6 91.9(2) . .
C9 C10 C11 C12 -25.0(2) . .
C8 C9 C12 C13 -158.5(2) . .
C10 C9 C12 C13 91.2(2) . .
C8 C9 C12 C14 -35.8(3) . .
C10 C9 C12 C14 -146.1(2) . .
C8 C9 C12 C11 84.6(2) . .
C10 C9 C12 C11 -25.7(2) . .
C6 C11 C12 C9 -82.1(3) . .
C10 C11 C12 C9 28.0(2) . .
C6 C11 C12 C13 172.4(3) . .
C10 C11 C12 C13 -77.6(3) . .
C6 C11 C12 C14 38.3(4) . .
C10 C11 C12 C14 148.3(3) . .
N2 C2 C15 N3 0.0(5) . .
C3 C2 C15 N3 162.6(3) . .
N2 C1 C16 C17 176.2(2) . 2_755
N2 C1 C16 N3 0.0(3) . .
C16 C17 C18 C19 -169.1(3) 4_575 .
N4 C17 C18 C19 7.3(5) . .
C17 C18 C19 C20 -16.8(5) . .
C17 C18 C19 C22 -173.1(3) . .
C18 C19 C20 C21 18.1(4) . .
C22 C19 C20 C21 176.8(3) . .
C18 C19 C20 C25 -179.7(3) . .
C22 C19 C20 C25 -21.0(4) . .
C19 C20 C21 N4 -10.2(5) . .
C25 C20 C21 N4 -172.0(3) . .
C18 C19 C22 C23 168.8(3) . .
C20 C19 C22 C23 11.6(3) . .
C19 C22 C23 C24 47.2(3) . .
C19 C22 C23 C26 -47.3(4) . .
C26 C23 C24 C25 39.1(2) . .
C22 C23 C24 C25 -82.9(2) . .
C19 C20 C25 C24 -28.4(5) . .
C21 C20 C25 C24 133.2(3) . .
C19 C20 C25 C26 64.4(4) . .
C21 C20 C25 C26 -134.1(4) . .
C23 C24 C25 C20 74.9(3) . .
C23 C24 C25 C26 -38.6(2) . .
C24 C23 C26 C27 97.2(3) . .
C22 C23 C26 C27 -153.8(3) . .
C24 C23 C26 C28 -149.6(2) . .
C22 C23 C26 C28 -40.6(4) . .
C24 C23 C26 C25 -38.0(2) . .
C22 C23 C26 C25 71.0(3) . .
C20 C25 C26 C27 170.1(3) . .
C24 C25 C26 C27 -76.5(4) . .
C20 C25 C26 C28 17.0(4) . .
C24 C25 C26 C28 130.5(3) . .
C20 C25 C26 C23 -75.5(3) . .
C24 C25 C26 C23 37.9(2) . .
C6 C7 N1 C3 4.8(5) . .
C6 C7 N1 Cu1 -174.0(3) . .
C4 C3 N1 C7 -5.1(4) . .
C2 C3 N1 C7 -179.5(3) . .
C4 C3 N1 Cu1 173.8(2) . .
C2 C3 N1 Cu1 -0.6(3) . .
O4 Cu1 N1 C7 -85.3(3) . .
O1 Cu1 N1 C7 -1.2(3) . .
N3 Cu1 N1 C7 98.7(3) 4_575 .
N2 Cu1 N1 C7 -171.3(3) . .
O4 Cu1 N1 C3 95.89(19) . .
O1 Cu1 N1 C3 179.94(17) . .
N3 Cu1 N1 C3 -80.15(18) 4_575 .
N2 Cu1 N1 C3 9.85(18) . .
C16 C1 N2 C2 0.0(4) . .
C16 C1 N2 Cu1 172.19(16) . .
C15 C2 N2 C1 0.0(5) . .
C3 C2 N2 C1 -163.9(2) . .
C15 C2 N2 Cu1 -173.5(3) . .
C3 C2 N2 Cu1 22.6(4) . .
O4 Cu1 N2 C1 77.9(2) . .
N4 Cu1 N2 C1 -15.0(2) . .
O1 Cu1 N2 C1 65.8(8) . .
N3 Cu1 N2 C1 -95.3(2) 4_575 .
N1 Cu1 N2 C1 169.3(2) . .
O4 Cu1 N2 C2 -109.3(2) . .
N4 Cu1 N2 C2 157.7(2) . .
O1 Cu1 N2 C2 -121.4(7) . .
N3 Cu1 N2 C2 77.5(2) 4_575 .
N1 Cu1 N2 C2 -17.9(2) . .
C17 C16 N3 C15 -176.5(3) 2_755 .
C1 C16 N3 C15 0.0(4) . .
C17 C16 N3 Cu1 -2.7(3) 2_755 2_755
C1 C16 N3 Cu1 173.86(15) . 2_755
C2 C15 N3 C16 0.0(5) . .
C2 C15 N3 Cu1 -172.8(3) . 2_755
C16 C17 N4 C21 177.4(2) 4_575 .
C18 C17 N4 C21 0.9(4) . .
C16 C17 N4 Cu1 3.6(3) 4_575 .
C18 C17 N4 Cu1 -172.9(3) . .
C20 C21 N4 C17 0.7(4) . .
C20 C21 N4 Cu1 173.5(2) . .
O4 Cu1 N4 C17 179.6(2) . .
O1 Cu1 N4 C17 95.9(2) . .
N3 Cu1 N4 C17 -3.85(19) 4_575 .
N2 Cu1 N4 C17 -94.1(2) . .
O4 Cu1 N4 C21 6.6(3) . .
O1 Cu1 N4 C21 -77.1(2) . .
N3 Cu1 N4 C21 -176.8(3) 4_575 .
N2 Cu1 N4 C21 93.0(2) . .
O2 N5 O1 Cu1 15.8(4) . .
O3 N5 O1 Cu1 -132.4(2) . .
O4 Cu1 O1 N5 129.0(2) . .
N4 Cu1 O1 N5 -137.4(2) . .
N3 Cu1 O1 N5 -58.0(3) 4_575 .
N1 Cu1 O1 N5 39.2(2) . .
N2 Cu1 O1 N5 141.1(7) . .
O6 N6 O4 Cu1 158.2(3) . .
O5 N6 O4 Cu1 -13.7(5) . .
N4 Cu1 O4 N6 -143.0(3) . .
O1 Cu1 O4 N6 -57.7(3) . .
N1 Cu1 O4 N6 42.1(3) . .
N2 Cu1 O4 N6 124.4(3) . .
